data_7714592
loop_
_publ_author_name
'Yeganeh-Salman, Amir'
'Yeung, Jason'
'Miao, Linkun'
'Stephan, Douglas W.'

_publ_section_title
;
 Coordination chemistry and FLP reactivity of 1,1- and 1,2-bis-boranes.
;
_journal_issue 3
_journal_name_full 'Dalton transactions (Cambridge, England : 2003)'
_journal_page_first 1178
_journal_page_last 1189
_journal_paper_doi 10.1039/d3dt03660j
_journal_volume 53
_journal_year 2024
_chemical_formula_moiety 'C42 H26 B2 F20 N2'
_chemical_formula_sum 'C42 H26 B2 F20 N2'
_chemical_formula_weight 960.304
_space_group_crystal_system monoclinic
_space_group_IT_number 14
_space_group_name_Hall '-P 2yn'
_space_group_name_H-M_alt 'P 1 21/n 1'
_symmetry_Int_Tables_number 14
_audit_creation_date 2023-11-26
_audit_creation_method
;
Olex2 1.5
(compiled 2023.08.24 svn.re1ec1418 for OlexSys, GUI svn.r6817)
;
_audit_update_record
;
2023-11-27 deposited with the CCDC.	2023-11-30 downloaded from the CCDC.
;
_cell_angle_alpha 90
_cell_angle_beta 90.507(4)
_cell_angle_gamma 90
_cell_formula_units_Z 4
_cell_length_a 13.2715(10)
_cell_length_b 15.8466(12)
_cell_length_c 19.8998(16)
_cell_measurement_reflns_used 9934
_cell_measurement_temperature 149.99
_cell_measurement_theta_max 24.89
_cell_measurement_theta_min 2.24
_cell_volume 4184.9(6)
_computing_molecular_graphics 'Olex2 1.5 (Dolomanov et al., 2009)'
_computing_publication_material 'Olex2 1.5 (Dolomanov et al., 2009)'
_computing_structure_refinement 'olex2.refine 1.5 (Bourhis et al., 2015)'
_diffrn_ambient_temperature 149.99
_diffrn_measured_fraction_theta_full 0.9991
_diffrn_measured_fraction_theta_max 0.9991
_diffrn_measurement_device_type 'Bruker APEX-II CCD'
_diffrn_measurement_method '\f and \w scans'
_diffrn_radiation_monochromator graphite
_diffrn_radiation_type 'Mo K\a'
_diffrn_radiation_wavelength 0.71073
_diffrn_reflns_av_R_equivalents 0.1186
_diffrn_reflns_av_unetI/netI 0.0737
_diffrn_reflns_Laue_measured_fraction_full 0.9991
_diffrn_reflns_Laue_measured_fraction_max 0.9991
_diffrn_reflns_limit_h_max 16
_diffrn_reflns_limit_h_min -16
_diffrn_reflns_limit_k_max 18
_diffrn_reflns_limit_k_min -19
_diffrn_reflns_limit_l_max 24
_diffrn_reflns_limit_l_min -24
_diffrn_reflns_number 75903
_diffrn_reflns_point_group_measured_fraction_full 0.9991
_diffrn_reflns_point_group_measured_fraction_max 0.9991
_diffrn_reflns_theta_full 24.9996
_diffrn_reflns_theta_max 25.00
_diffrn_reflns_theta_min 1.64
_diffrn_source_current 30.0
_diffrn_source_power 1.5
_diffrn_source_voltage 50.0
_diffrn_standards_number 0
_exptl_absorpt_coefficient_mu 0.151
_exptl_absorpt_correction_type none
_exptl_crystal_density_diffrn 1.524
_exptl_crystal_description SHARD
_exptl_crystal_F_000 1930.079
_exptl_crystal_size_max 0.1
_exptl_crystal_size_mid 0.1
_exptl_crystal_size_min 0.1
_refine_diff_density_max 0.6423
_refine_diff_density_min -0.4406
_refine_diff_density_rms 0.0878
_refine_ls_d_res_high 0.8409
_refine_ls_d_res_low 12.3962
_refine_ls_extinction_coef 0.0028(5)
_refine_ls_extinction_expression Fc^*^=kFc[1+0.001xFc^2^\l^3^/sin(2\q)]^-1/4^
_refine_ls_goodness_of_fit_ref 1.0666
_refine_ls_hydrogen_treatment constr
_refine_ls_matrix_type full
_refine_ls_number_constraints 39
_refine_ls_number_parameters 602
_refine_ls_number_reflns 7373
_refine_ls_number_restraints 0
_refine_ls_restrained_S_all 1.0666
_refine_ls_R_factor_all 0.0782
_refine_ls_R_factor_gt 0.0503
_refine_ls_shift/su_max -0.0009
_refine_ls_shift/su_mean 0.0000
_refine_ls_structure_factor_coef Fsqd
_refine_ls_weighting_details 'w=1/[\s^2^(Fo^2^)+(0.0641P)^2^+1.8525P] where P=(Fo^2^+2Fc^2^)/3'
_refine_ls_weighting_scheme calc
_refine_ls_wR_factor_gt 0.1233
_refine_ls_wR_factor_ref 0.1452
_reflns_Friedel_coverage 0.0
_reflns_limit_h_max 13
_reflns_limit_h_min -15
_reflns_limit_k_max 18
_reflns_limit_k_min 0
_reflns_limit_l_max 23
_reflns_limit_l_min -12
_reflns_number_gt 5294
_reflns_number_total 7373
_reflns_threshold_expression I>=2u(I)
_cod_data_source_file d3dt03660j2.cif
_cod_data_source_block 1_CCDC10
_cod_depositor_comments 'Adding full bibliography for 7714584--7714593.cif.'
_cod_database_code 7714592
_olex2_refinement_description
;
1. Fixed Uiso
 At 1.2 times of:
  All C(H) groups, All C(H,H) groups
 At 1.5 times of:
  All C(H,H,H) groups
2. Others
 Fixed Sof: C65(0.35) H65a(0.35) H65b(0.35) H65c(0.35) C71(0.65) H71a(0.65)
 H71b(0.65) H71c(0.65) C1(0.65) H1a(0.65) H1b(0.65) H1c(0.65) C2(0.35)
 H2a(0.35) H2b(0.35) H2c(0.35) C3(0.35) H3a(0.35) H3b(0.35) H3c(0.35) C5(0.65)
 H5a(0.65) H5b(0.65) H5c(0.65)
3.a Ternary CH refined with riding coordinates:
 C23(H23)
3.b Secondary CH2 refined with riding coordinates:
 C25(H25a,H25b)
3.c Aromatic/amide H refined with riding coordinates:
 C35(H35), C41(H41), C52(H52), C56(H56), C59(H59)
3.d Idealised Me refined as rotating group:
 C63(H63a,H63b,H63c), C6(H6a,H6b,H6c), C4(H4a,H4b,H4c), C1(H1a,H1b,H1c),
 C2(H2a,H2b,H2c), C3(H3a,H3b,H3c)
;
_olex2_submission_special_instructions 'No special instructions were received'

loop_
_space_group_symop_id
_space_group_symop_operation_xyz
1 x,y,z
2 -x+1/2,y+1/2,-z+1/2
3 -x,-y,-z
4 x-1/2,-y-1/2,z-1/2

loop_
_atom_site_label
_atom_site_type_symbol
_atom_site_fract_x
_atom_site_fract_y
_atom_site_fract_z
_atom_site_U_iso_or_equiv
_atom_site_adp_type
_atom_site_occupancy
_atom_site_refinement_flags_posn
F1 F 0.28383(12) 0.10193(9) 0.02787(8) 0.0330(4) Uani 1.000000 .
F2 F 0.12149(11) 0.36848(9) 0.02236(7) 0.0292(4) Uani 1.000000 .
F3 F 0.17493(11) 0.30480(10) -0.23737(8) 0.0346(4) Uani 1.000000 .
F4 F 0.26841(11) 0.04662(9) -0.10092(8) 0.0362(4) Uani 1.000000 .
F5 F 0.28610(11) 0.46374(9) -0.22227(8) 0.0351(4) Uani 1.000000 .
F6 F -0.04170(11) 0.17543(10) -0.04247(9) 0.0376(4) Uani 1.000000 .
F7 F 0.16633(12) 0.38954(10) 0.15151(8) 0.0369(4) Uani 1.000000 .
F8 F 0.51173(11) 0.23466(10) -0.29271(8) 0.0358(4) Uani 1.000000 .
F9 F 0.61700(11) 0.35564(11) -0.19579(9) 0.0445(5) Uani 1.000000 .
F10 F 0.44677(14) 0.17504(12) -0.41095(9) 0.0483(5) Uani 1.000000 .
F11 F 0.32504(14) 0.12409(10) 0.15740(9) 0.0473(5) Uani 1.000000 .
F12 F 0.17451(15) -0.09718(10) -0.11853(10) 0.0510(5) Uani 1.000000 .
F13 F 0.36277(14) 0.61164(10) -0.25872(9) 0.0475(5) Uani 1.000000 .
F14 F 0.11398(13) 0.24659(13) -0.35447(9) 0.0507(5) Uani 1.000000 .
F15 F 0.69116(14) 0.50232(13) -0.23566(11) 0.0614(6) Uani 1.000000 .
F16 F -0.13537(13) 0.02996(12) -0.06735(10) 0.0509(5) Uani 1.000000 .
N17 N 0.53016(17) 0.19586(14) -0.13737(12) 0.0293(5) Uani 1.000000 .
F18 F 0.24702(15) 0.17912(12) -0.44337(9) 0.0544(5) Uani 1.000000 .
F19 F 0.26562(14) 0.26761(11) 0.22177(8) 0.0451(5) Uani 1.000000 .
C20 C 0.11857(19) 0.12110(16) -0.07181(12) 0.0219(6) Uani 1.000000 .
N21 N 0.04245(16) 0.33128(13) -0.11288(11) 0.0243(5) Uani 1.000000 .
F22 F -0.02911(15) -0.10920(11) -0.10569(9) 0.0525(5) Uani 1.000000 .
C23 C 0.31265(18) 0.31416(15) -0.12406(12) 0.0203(6) Uani 1.000000 .
H23 H 0.25276(18) 0.34650(15) -0.14076(12) 0.0243(7) Uiso 1.000000 R
C24 C 0.47844(19) 0.24555(17) -0.16050(13) 0.0235(6) Uani 1.000000 .
C25 C 0.27458(18) 0.22408(15) -0.10853(13) 0.0210(6) Uani 1.000000 .
H25a H 0.26059(18) 0.19570(15) -0.15194(13) 0.0252(7) Uiso 1.000000 R
H25b H 0.33048(18) 0.19293(15) -0.08651(13) 0.0252(7) Uiso 1.000000 R
C26 C 0.09512(19) 0.28252(16) -0.08996(13) 0.0222(6) Uani 1.000000 .
C27 C 0.17128(18) 0.30468(16) 0.05353(13) 0.0215(6) Uani 1.000000 .
F28 F 0.56580(16) 0.63318(11) -0.26777(10) 0.0611(6) Uani 1.000000 .
C29 C 0.4115(2) 0.23734(16) -0.30557(13) 0.0248(6) Uani 1.000000 .
C30 C 0.35109(18) 0.36084(16) -0.06227(13) 0.0217(6) Uani 1.000000 .
C31 C 0.38781(19) 0.47076(16) -0.22261(13) 0.0241(6) Uani 1.000000 .
C32 C 0.44691(19) 0.40183(15) -0.20571(12) 0.0211(6) Uani 1.000000 .
C33 C 0.2735(2) 0.18456(17) 0.12379(14) 0.0285(6) Uani 1.000000 .
C34 C 0.24715(19) 0.27285(16) -0.27768(13) 0.0253(6) Uani 1.000000 .
C35 C 0.41522(19) 0.32398(17) -0.01470(13) 0.0270(6) Uani 1.000000 .
H35 H 0.43794(19) 0.26779(17) -0.02144(13) 0.0325(7) Uiso 1.000000 R
C36 C 0.19700(18) 0.23257(15) 0.01830(13) 0.0208(6) Uani 1.000000 .
C37 C 0.0158(2) 0.10998(17) -0.06365(13) 0.0265(6) Uani 1.000000 .
C38 C 0.19395(19) 0.31768(16) 0.12028(13) 0.0257(6) Uani 1.000000 .
C39 C 0.2446(2) 0.25676(18) 0.15618(13) 0.0291(6) Uani 1.000000 .
C40 C 0.2127(2) 0.24231(18) -0.33843(15) 0.0333(7) Uani 1.000000 .
C41 C 0.3218(2) 0.44388(16) -0.05061(13) 0.0261(6) Uani 1.000000 .
H41 H 0.2792(2) 0.47132(16) -0.08240(13) 0.0314(7) Uiso 1.000000 R
C42 C 0.16796(19) 0.04753(16) -0.09124(13) 0.0257(6) Uani 1.000000 .
C43 C 0.1204(2) -0.02882(17) -0.10131(14) 0.0331(7) Uani 1.000000 .
C44 C 0.4256(2) 0.54779(16) -0.24244(14) 0.0315(7) Uani 1.000000 .
C45 C -0.0352(2) 0.03528(19) -0.07549(14) 0.0325(7) Uani 1.000000 .
C46 C 0.2796(2) 0.20877(18) -0.38330(14) 0.0338(7) Uani 1.000000 .
C47 C 0.3796(2) 0.20628(17) -0.36671(14) 0.0329(7) Uani 1.000000 .
C48 C 0.34742(18) 0.27170(15) -0.25739(13) 0.0214(6) Uani 1.000000 .
B49 B 0.1746(2) 0.21340(18) -0.06160(15) 0.0213(6) Uani 1.000000 .
C50 C -0.0274(2) 0.39776(17) -0.13545(14) 0.0296(6) Uani 1.000000 .
C51 C 0.5497(2) 0.41693(17) -0.21065(14) 0.0288(6) Uani 1.000000 .
C52 C 0.3532(2) 0.48760(19) 0.00623(15) 0.0363(7) Uani 1.000000 .
H52 H 0.3315(2) 0.54404(19) 0.01311(15) 0.0435(9) Uiso 1.000000 R
C53 C 0.5275(2) 0.55900(18) -0.24714(15) 0.0370(7) Uani 1.000000 .
C54 C 0.5903(2) 0.49306(19) -0.23153(15) 0.0359(7) Uani 1.000000 .
C55 C 0.25010(19) 0.17417(16) 0.05657(13) 0.0246(6) Uani 1.000000 .
C56 C 0.4466(2) 0.3677(2) 0.04238(15) 0.0369(7) Uani 1.000000 .
H56 H 0.4896(2) 0.3410(2) 0.07436(15) 0.0442(9) Uiso 1.000000 R
B57 B 0.3938(2) 0.31161(18) -0.18722(15) 0.0215(6) Uani 1.000000 .
C58 C 0.0179(2) -0.03513(18) -0.09464(14) 0.0349(7) Uani 1.000000 .
C59 C 0.4155(2) 0.4495(2) 0.05260(15) 0.0386(8) Uani 1.000000 .
H59 H 0.4371(2) 0.4795(2) 0.09150(15) 0.0463(9) Uiso 1.000000 R
C62 C 0.6013(2) 0.1344(2) -0.10890(16) 0.0476(9) Uani 1.000000 .
C63 C 0.0375(3) 0.4745(2) -0.1506(3) 0.0801(15) Uani 1.000000 .
H63a H 0.0753(18) 0.4907(12) -0.1102(5) 0.120(2) Uiso 1.000000 GR
H63b H 0.0847(16) 0.4607(7) -0.1866(11) 0.120(2) Uiso 1.000000 GR
H63c H -0.0058(3) 0.5214(7) -0.1650(16) 0.120(2) Uiso 1.000000 GR
C6 C -0.0801(3) 0.3659(3) -0.1968(2) 0.0854(16) Uani 1.000000 .
H6a H -0.0304(4) 0.352(2) -0.2313(6) 0.128(2) Uiso 1.000000 GR
H6b H -0.119(2) 0.3151(13) -0.1856(4) 0.128(2) Uiso 1.000000 GR
H6c H -0.1261(19) 0.4095(8) -0.2140(10) 0.128(2) Uiso 1.000000 GR
C4 C -0.0984(3) 0.4150(3) -0.07845(18) 0.0609(11) Uani 1.000000 .
H4a H -0.1326(14) 0.3627(4) -0.0659(8) 0.0913(16) Uiso 1.000000 GR
H4b H -0.0602(4) 0.4367(15) -0.0397(5) 0.0913(16) Uiso 1.000000 GR
H4c H -0.1484(12) 0.4570(12) -0.0926(4) 0.0913(16) Uiso 1.000000 GR
C1 C 0.6482(4) 0.0884(3) -0.1639(2) 0.0826(15) Uani 1.000000 .
C2 C 0.5468(6) 0.0820(6) -0.0627(5) 0.233(6) Uani 1.000000 .
C3 C 0.6811(5) 0.1870(5) -0.0737(5) 0.218(5) Uani 1.000000 .
H1a H 0.5959(4) 0.0613(16) -0.1914(9) 0.124(2) Uiso 1.000000 GR
H1b H 0.6866(19) 0.1278(4) -0.1917(9) 0.124(2) Uiso 1.000000 GR
H1c H 0.6937(18) 0.0453(14) -0.1455(2) 0.124(2) Uiso 1.000000 GR
H2a H 0.512(6) 0.1177(7) -0.030(3) 0.350(8) Uiso 1.000000 GR
H2b H 0.497(5) 0.048(5) -0.0875(7) 0.350(8) Uiso 1.000000 GR
H2c H 0.5939(12) 0.044(5) -0.039(4) 0.350(8) Uiso 1.000000 GR
H3a H 0.730(4) 0.207(5) -0.1066(8) 0.327(8) Uiso 1.000000 GR
H3b H 0.6493(11) 0.236(3) -0.052(4) 0.327(8) Uiso 1.000000 GR
H3c H 0.715(5) 0.1526(19) -0.040(3) 0.327(8) Uiso 1.000000 GR

loop_
_atom_site_aniso_label
_atom_site_aniso_U_11
_atom_site_aniso_U_22
_atom_site_aniso_U_33
_atom_site_aniso_U_12
_atom_site_aniso_U_13
_atom_site_aniso_U_23
F1 0.0400(9) 0.0222(8) 0.0367(9) 0.0108(7) -0.0049(7) -0.0030(7)
F2 0.0355(9) 0.0238(8) 0.0283(9) 0.0099(7) -0.0001(7) 0.0012(7)
F3 0.0233(8) 0.0498(10) 0.0308(9) 0.0022(7) -0.0005(7) -0.0092(8)
F4 0.0327(9) 0.0248(9) 0.0513(11) 0.0013(7) 0.0116(8) -0.0043(7)
F5 0.0305(9) 0.0311(9) 0.0438(10) 0.0062(7) 0.0018(7) 0.0099(7)
F6 0.0247(8) 0.0361(10) 0.0521(11) 0.0032(7) 0.0075(7) 0.0075(8)
F7 0.0471(10) 0.0309(9) 0.0327(9) 0.0094(7) -0.0017(8) -0.0105(7)
F8 0.0265(9) 0.0481(10) 0.0328(9) 0.0078(7) 0.0059(7) -0.0049(8)
F9 0.0235(9) 0.0434(10) 0.0666(13) -0.0002(7) 0.0028(8) 0.0080(9)
F10 0.0554(12) 0.0572(12) 0.0326(10) 0.0074(9) 0.0107(8) -0.0166(9)
F11 0.0663(12) 0.0371(10) 0.0380(10) 0.0168(9) -0.0207(9) 0.0044(8)
F12 0.0732(13) 0.0235(9) 0.0565(12) -0.0035(9) 0.0170(10) -0.0127(8)
F13 0.0716(13) 0.0244(9) 0.0465(11) 0.0092(8) 0.0024(9) 0.0073(8)
F14 0.0329(10) 0.0761(13) 0.0430(11) -0.0106(9) -0.0125(8) -0.0119(10)
F15 0.0374(11) 0.0659(13) 0.0811(15) -0.0262(9) 0.0069(10) 0.0114(11)
F16 0.0311(10) 0.0584(12) 0.0632(13) -0.0182(8) -0.0046(9) 0.0170(10)
N17 0.0276(12) 0.0310(13) 0.0294(13) 0.0096(11) 0.0041(10) 0.0044(11)
F18 0.0663(13) 0.0648(13) 0.0320(11) -0.0103(10) -0.0062(9) -0.0208(9)
F19 0.0622(12) 0.0475(11) 0.0255(9) 0.0062(9) -0.0129(8) -0.0056(8)
C20 0.0235(14) 0.0260(14) 0.0161(13) -0.0014(11) 0.0000(10) 0.0026(11)
N21 0.0256(12) 0.0228(12) 0.0243(12) 0.0032(10) -0.0019(10) 0.0003(10)
F22 0.0695(13) 0.0400(11) 0.0478(11) -0.0318(9) -0.0027(9) -0.0050(9)
C23 0.0183(13) 0.0202(13) 0.0223(14) 0.0002(10) 0.0009(10) 0.0015(11)
C24 0.0237(14) 0.0256(14) 0.0214(14) -0.0033(12) 0.0050(11) -0.0025(12)
C25 0.0231(13) 0.0192(13) 0.0206(14) -0.0001(10) 0.0015(11) 0.0017(11)
C26 0.0226(14) 0.0234(14) 0.0206(14) -0.0006(11) 0.0032(11) -0.0030(11)
C27 0.0181(13) 0.0226(13) 0.0239(15) 0.0026(10) 0.0034(10) 0.0033(11)
F28 0.0842(15) 0.0360(11) 0.0632(14) -0.0314(10) 0.0026(11) 0.0107(9)
C29 0.0268(15) 0.0227(14) 0.0249(15) 0.0006(11) 0.0021(11) 0.0010(11)
C30 0.0191(13) 0.0238(14) 0.0222(14) -0.0031(10) 0.0042(11) -0.0004(11)
C31 0.0264(15) 0.0253(14) 0.0206(14) -0.0014(11) 0.0023(11) -0.0010(11)
C32 0.0270(14) 0.0220(13) 0.0144(13) -0.0024(11) 0.0010(10) -0.0033(10)
C33 0.0303(15) 0.0250(15) 0.0301(16) 0.0018(12) -0.0058(12) 0.0038(12)
C34 0.0268(15) 0.0259(15) 0.0233(15) -0.0032(11) 0.0023(11) -0.0024(11)
C35 0.0263(14) 0.0290(15) 0.0257(15) 0.0012(11) -0.0026(12) -0.0010(12)
C36 0.0182(13) 0.0186(13) 0.0256(14) -0.0038(10) 0.0029(11) 0.0024(11)
C37 0.0273(15) 0.0286(15) 0.0237(15) 0.0001(12) 0.0004(11) 0.0065(12)
C38 0.0262(14) 0.0232(14) 0.0279(16) 0.0026(11) 0.0044(11) -0.0040(12)
C39 0.0308(15) 0.0344(16) 0.0221(15) -0.0025(12) -0.0035(12) -0.0023(12)
C40 0.0307(16) 0.0362(17) 0.0329(17) -0.0088(13) -0.0054(13) -0.0022(13)
C41 0.0289(15) 0.0248(14) 0.0247(15) -0.0009(11) 0.0017(11) 0.0009(12)
C42 0.0280(15) 0.0257(15) 0.0236(15) -0.0025(12) 0.0021(11) 0.0005(11)
C43 0.0512(19) 0.0232(15) 0.0249(16) -0.0039(13) 0.0057(13) -0.0037(12)
C44 0.0519(19) 0.0197(15) 0.0228(15) -0.0006(13) 0.0013(13) -0.0017(11)
C45 0.0298(16) 0.0422(18) 0.0255(16) -0.0130(13) -0.0047(12) 0.0108(13)
C46 0.0451(18) 0.0328(16) 0.0233(16) -0.0094(13) -0.0029(13) -0.0079(13)
C47 0.0457(19) 0.0262(15) 0.0269(16) 0.0012(13) 0.0085(13) -0.0041(12)
C48 0.0227(14) 0.0169(13) 0.0246(14) -0.0013(10) 0.0030(11) 0.0015(11)
B49 0.0217(15) 0.0185(15) 0.0237(16) 0.0036(12) 0.0004(12) 0.0025(12)
C50 0.0271(15) 0.0293(15) 0.0325(16) 0.0104(12) -0.0025(12) 0.0045(13)
C51 0.0279(15) 0.0292(15) 0.0294(16) -0.0039(12) 0.0003(12) -0.0023(12)
C52 0.0447(18) 0.0288(16) 0.0354(18) -0.0046(13) 0.0073(14) -0.0090(13)
C53 0.056(2) 0.0259(16) 0.0286(17) -0.0182(14) 0.0020(14) 0.0007(13)
C54 0.0317(17) 0.0421(18) 0.0339(17) -0.0179(14) 0.0051(13) -0.0039(14)
C55 0.0252(14) 0.0185(14) 0.0301(16) -0.0004(11) 0.0021(11) -0.0011(11)
C56 0.0328(16) 0.050(2) 0.0280(17) -0.0023(14) -0.0055(13) 0.0045(14)
B57 0.0186(15) 0.0215(15) 0.0243(16) 0.0032(12) -0.0001(12) 0.0011(12)
C58 0.0482(19) 0.0313(17) 0.0251(16) -0.0178(14) -0.0052(13) 0.0012(13)
C59 0.0429(18) 0.0450(19) 0.0277(17) -0.0111(15) 0.0002(14) -0.0123(14)
C62 0.047(2) 0.057(2) 0.0389(19) 0.0328(17) 0.0053(15) 0.0121(16)
C63 0.053(2) 0.045(2) 0.143(4) 0.0163(18) 0.016(2) 0.041(3)
C6 0.089(3) 0.096(3) 0.070(3) 0.048(3) -0.048(3) -0.025(3)
C4 0.063(2) 0.069(3) 0.051(2) 0.036(2) 0.0174(18) 0.0150(19)
C1 0.109(4) 0.075(3) 0.063(3) 0.066(3) 0.009(2) 0.005(2)
C2 0.178(7) 0.255(8) 0.270(9) 0.172(6) 0.157(6) 0.238(8)
C3 0.185(7) 0.162(6) 0.304(11) 0.124(6) -0.202(8) -0.128(7)

loop_
_atom_type_symbol
_atom_type_scat_dispersion_real
_atom_type_scat_dispersion_imag
_atom_type_scat_Cromer_Mann_a1
_atom_type_scat_Cromer_Mann_a2
_atom_type_scat_Cromer_Mann_a3
_atom_type_scat_Cromer_Mann_a4
_atom_type_scat_Cromer_Mann_b1
_atom_type_scat_Cromer_Mann_b2
_atom_type_scat_Cromer_Mann_b3
_atom_type_scat_Cromer_Mann_b4
_atom_type_scat_Cromer_Mann_c
_atom_type_scat_source
_atom_type_scat_dispersion_source
B 0.00156 0.00068 2.05450 1.33260 1.09790 0.70680 23.21850 1.02100 60.34980 0.14030 -0.19320 'International Tables Volume C Table 6.1.1.4 (pp. 500-502)' 'Brennan, Cowan, Rev. Sci. Instrum., 1992, 63, 850'
C 0.00313 0.00162 2.31000 1.02000 1.58860 0.86500 20.84390 10.20750 0.56870 51.65120 0.21560 'International Tables Volume C Table 6.1.1.4 (pp. 500-502)' 'Brennan, Cowan, Rev. Sci. Instrum., 1992, 63, 850'
F 0.01756 0.01033 3.53920 2.64120 1.51700 1.02430 10.28250 4.29440 0.26150 26.14760 0.27760 'International Tables Volume C Table 6.1.1.4 (pp. 500-502)' 'Brennan, Cowan, Rev. Sci. Instrum., 1992, 63, 850'
H 0.00000 0.00000 0.49300 0.32291 0.14019 0.04081 10.51090 26.12570 3.14236 57.79970 0.00304 'International Tables Volume C Table 6.1.1.4 (pp. 500-502)' 'Brennan, Cowan, Rev. Sci. Instrum., 1992, 63, 850'
N 0.00612 0.00332 12.21260 3.13220 2.01250 1.16630 0.00570 9.89330 28.99750 0.58260 -11.52900 'International Tables Volume C Table 6.1.1.4 (pp. 500-502)' 'Brennan, Cowan, Rev. Sci. Instrum., 1992, 63, 850'

loop_
_geom_angle_atom_site_label_1
_geom_angle_atom_site_label_2
_geom_angle_atom_site_label_3
_geom_angle
_geom_angle_site_symmetry_1
_geom_angle_site_symmetry_3
_geom_angle_publ_flag
C62 N17 C24 177.0(3) . . ?
C42 C20 C37 113.1(2) . . ?
B49 C20 C37 122.7(2) . . ?
B49 C20 C42 124.2(2) . . ?
C50 N21 C26 174.1(3) . . ?
C25 C23 H23 106.23(13) . . ?
C30 C23 H23 106.23(13) . . ?
C30 C23 C25 113.3(2) . . ?
B57 C23 H23 106.23(13) . . ?
B57 C23 C25 110.1(2) . . ?
B57 C23 C30 114.1(2) . . ?
B57 C24 N17 172.7(3) . . ?
H25a C25 C23 107.69(13) . . ?
H25b C25 C23 107.69(13) . . ?
H25b C25 H25a 107.1 . . ?
B49 C25 C23 118.5(2) . . ?
B49 C25 H25a 107.69(13) . . ?
B49 C25 H25b 107.69(13) . . ?
B49 C26 N21 176.3(3) . . ?
C36 C27 F2 120.3(2) . . ?
C38 C27 F2 115.6(2) . . ?
C38 C27 C36 124.0(2) . . ?
C47 C29 F8 116.7(2) . . ?
C48 C29 F8 119.0(2) . . ?
C48 C29 C47 124.2(2) . . ?
C35 C30 C23 122.9(2) . . ?
C41 C30 C23 120.2(2) . . ?
C41 C30 C35 116.9(2) . . ?
C32 C31 F5 119.8(2) . . ?
C44 C31 F5 116.0(2) . . ?
C44 C31 C32 124.2(2) . . ?
C51 C32 C31 113.7(2) . . ?
B57 C32 C31 120.0(2) . . ?
B57 C32 C51 126.2(2) . . ?
C39 C33 F11 120.1(2) . . ?
C55 C33 F11 120.2(2) . . ?
C55 C33 C39 119.6(2) . . ?
C40 C34 F3 114.9(2) . . ?
C48 C34 F3 121.0(2) . . ?
C48 C34 C40 124.2(3) . . ?
H35 C35 C30 119.28(15) . . ?
C56 C35 C30 121.4(3) . . ?
C56 C35 H35 119.28(17) . . ?
B49 C36 C27 126.8(2) . . ?
C55 C36 C27 113.5(2) . . ?
C55 C36 B49 119.6(2) . . ?
C20 C37 F6 119.7(2) . . ?
C45 C37 F6 115.6(2) . . ?
C45 C37 C20 124.7(3) . . ?
C27 C38 F7 120.9(2) . . ?
C39 C38 F7 119.2(2) . . ?
C39 C38 C27 120.0(2) . . ?
C33 C39 F19 120.5(2) . . ?
C38 C39 F19 120.8(2) . . ?
C38 C39 C33 118.7(2) . . ?
C34 C40 F14 120.3(3) . . ?
C46 C40 F14 119.9(2) . . ?
C46 C40 C34 119.7(3) . . ?
H41 C41 C30 119.15(15) . . ?
C52 C41 C30 121.7(3) . . ?
C52 C41 H41 119.15(17) . . ?
C20 C42 F4 121.1(2) . . ?
C43 C42 F4 115.0(2) . . ?
C43 C42 C20 123.9(3) . . ?
C42 C43 F12 119.9(3) . . ?
C58 C43 F12 119.9(2) . . ?
C58 C43 C42 120.2(3) . . ?
C31 C44 F13 120.5(3) . . ?
C53 C44 F13 119.7(2) . . ?
C53 C44 C31 119.8(3) . . ?
C37 C45 F16 121.1(3) . . ?
C58 C45 F16 119.5(2) . . ?
C58 C45 C37 119.4(3) . . ?
C40 C46 F18 120.5(3) . . ?
C47 C46 F18 120.4(3) . . ?
C47 C46 C40 119.2(3) . . ?
C29 C47 F10 120.5(3) . . ?
C46 C47 F10 119.9(3) . . ?
C46 C47 C29 119.6(3) . . ?
C34 C48 C29 113.1(2) . . ?
B57 C48 C29 120.4(2) . . ?
B57 C48 C34 126.3(2) . . ?
C25 B49 C20 112.8(2) . . ?
C26 B49 C20 105.4(2) . . ?
C26 B49 C25 105.1(2) . . ?
C36 B49 C20 111.1(2) . . ?
C36 B49 C25 113.1(2) . . ?
C36 B49 C26 108.9(2) . . ?
C63 C50 N21 106.1(2) . . ?
C6 C50 N21 107.3(2) . . ?
C6 C50 C63 111.7(3) . . ?
C4 C50 N21 107.3(2) . . ?
C4 C50 C63 111.3(3) . . ?
C4 C50 C6 112.7(3) . . ?
C32 C51 F9 120.6(2) . . ?
C54 C51 F9 115.7(2) . . ?
C54 C51 C32 123.7(3) . . ?
H52 C52 C41 119.90(17) . . ?
C59 C52 C41 120.2(3) . . ?
C59 C52 H52 119.90(17) . . ?
C44 C53 F28 120.7(3) . . ?
C54 C53 F28 120.2(3) . . ?
C54 C53 C44 119.0(3) . . ?
C51 C54 F15 120.1(3) . . ?
C53 C54 F15 120.3(3) . . ?
C53 C54 C51 119.6(3) . . ?
C33 C55 F1 115.9(2) . . ?
C36 C55 F1 120.0(2) . . ?
C36 C55 C33 124.1(2) . . ?
H56 C56 C35 119.93(17) . . ?
C59 C56 C35 120.1(3) . . ?
C59 C56 H56 119.93(17) . . ?
C24 B57 C23 102.7(2) . . ?
C32 B57 C23 115.6(2) . . ?
C32 B57 C24 109.8(2) . . ?
C48 B57 C23 114.2(2) . . ?
C48 B57 C24 106.4(2) . . ?
C48 B57 C32 107.6(2) . . ?
C43 C58 F22 120.4(3) . . ?
C45 C58 F22 120.9(3) . . ?
C45 C58 C43 118.6(2) . . ?
C56 C59 C52 119.6(3) . . ?
H59 C59 C52 120.19(17) . . ?
H59 C59 C56 120.19(17) . . ?
C1 C62 N17 108.6(3) . . ?
C2 C62 N17 107.7(3) . . ?
C2 C62 C1 114.3(5) . . ?
C3 C62 N17 105.0(3) . . ?
C3 C62 C1 108.7(5) . . ?
C3 C62 C2 112.0(6) . . ?
H63a C63 C50 109.5 . . ?
H63b C63 C50 109.5 . . ?
H63b C63 H63a 109.5 . . ?
H63c C63 C50 109.5 . . ?
H63c C63 H63a 109.5 . . ?
H63c C63 H63b 109.5 . . ?
H6a C6 C50 109.5 . . ?
H6b C6 C50 109.5 . . ?
H6b C6 H6a 109.5 . . ?
H6c C6 C50 109.5 . . ?
H6c C6 H6a 109.5 . . ?
H6c C6 H6b 109.5 . . ?
H4a C4 C50 109.5 . . ?
H4b C4 C50 109.5 . . ?
H4b C4 H4a 109.5 . . ?
H4c C4 C50 109.5 . . ?
H4c C4 H4a 109.5 . . ?
H4c C4 H4b 109.5 . . ?
H1a C1 C62 109.5 . . ?
H1b C1 C62 109.5 . . ?
H1b C1 H1a 109.5 . . ?
H1c C1 C62 109.5 . . ?
H1c C1 H1a 109.5 . . ?
H1c C1 H1b 109.5 . . ?
H2a C2 C62 109.5 . . ?
H2b C2 C62 109.5 . . ?
H2b C2 H2a 109.5 . . ?
H2c C2 C62 109.5 . . ?
H2c C2 H2a 109.5 . . ?
H2c C2 H2b 109.5 . . ?
H3a C3 C62 109.5 . . ?
H3b C3 C62 109.5 . . ?
H3b C3 H3a 109.5 . . ?
H3c C3 C62 109.5 . . ?
H3c C3 H3a 109.5 . . ?
H3c C3 H3b 109.5 . . ?

loop_
_geom_bond_atom_site_label_1
_geom_bond_atom_site_label_2
_geom_bond_distance
_geom_bond_site_symmetry_2
_geom_bond_publ_flag
F1 C55 1.357(3) . ?
F2 C27 1.355(3) . ?
F3 C34 1.354(3) . ?
F4 C42 1.349(3) . ?
F5 C31 1.355(3) . ?
F6 C37 1.357(3) . ?
F7 C38 1.350(3) . ?
F8 C29 1.353(3) . ?
F9 C51 1.350(3) . ?
F10 C47 1.352(3) . ?
F11 C33 1.351(3) . ?
F12 C43 1.346(3) . ?
F13 C44 1.348(3) . ?
F14 C40 1.347(3) . ?
F15 C54 1.350(3) . ?
F16 C45 1.344(3) . ?
N17 C24 1.139(3) . ?
N17 C62 1.467(4) . ?
F18 C46 1.352(3) . ?
F19 C39 1.343(3) . ?
C20 C37 1.386(4) . ?
C20 C42 1.394(4) . ?
C20 B49 1.653(4) . ?
N21 C26 1.135(3) . ?
N21 C50 1.471(3) . ?
F22 C58 1.347(3) . ?
C23 H23 1.0000 . ?
C23 C25 1.546(3) . ?
C23 C30 1.519(3) . ?
C23 B57 1.663(4) . ?
C24 B57 1.622(4) . ?
C25 H25a 0.9900 . ?
C25 H25b 0.9900 . ?
C25 B49 1.638(4) . ?
C26 B49 1.619(4) . ?
C27 C36 1.385(4) . ?
C27 C38 1.375(4) . ?
F28 C53 1.346(3) . ?
C29 C47 1.376(4) . ?
C29 C48 1.397(4) . ?
C30 C35 1.395(4) . ?
C30 C41 1.392(4) . ?
C31 C32 1.385(4) . ?
C31 C44 1.378(4) . ?
C32 C51 1.389(4) . ?
C32 B57 1.637(4) . ?
C33 C39 1.369(4) . ?
C33 C55 1.380(4) . ?
C34 C40 1.377(4) . ?
C34 C48 1.387(4) . ?
C35 H35 0.9500 . ?
C35 C56 1.391(4) . ?
C36 B49 1.643(4) . ?
C36 C55 1.387(4) . ?
C37 C45 1.383(4) . ?
C38 C39 1.373(4) . ?
C40 C46 1.372(4) . ?
C41 H41 0.9500 . ?
C41 C52 1.387(4) . ?
C42 C43 1.379(4) . ?
C43 C58 1.370(4) . ?
C44 C53 1.368(4) . ?
C45 C58 1.376(4) . ?
C46 C47 1.366(4) . ?
C48 B57 1.647(4) . ?
C50 C63 1.521(5) . ?
C50 C6 1.491(5) . ?
C50 C4 1.506(4) . ?
C51 C54 1.386(4) . ?
C52 H52 0.9500 . ?
C52 C59 1.374(4) . ?
C53 C54 1.371(4) . ?
C56 H56 0.9500 . ?
C56 C59 1.376(4) . ?
C59 H59 0.9500 . ?
C62 C1 1.458(5) . ?
C62 C2 1.439(6) . ?
C62 C3 1.514(7) . ?
C63 H63a 0.9800 . ?
C63 H63b 0.9800 . ?
C63 H63c 0.9800 . ?
C6 H6a 0.9800 . ?
C6 H6b 0.9800 . ?
C6 H6c 0.9800 . ?
C4 H4a 0.9800 . ?
C4 H4b 0.9800 . ?
C4 H4c 0.9800 . ?
C1 H1a 0.9800 . ?
C1 H1b 0.9800 . ?
C1 H1c 0.9800 . ?
C2 H2a 0.9800 . ?
C2 H2b 0.9800 . ?
C2 H2c 0.9800 . ?
C3 H3a 0.9800 . ?
C3 H3b 0.9800 . ?
C3 H3c 0.9800 . ?

loop_
_geom_torsion_atom_site_label_1
_geom_torsion_atom_site_label_2
_geom_torsion_atom_site_label_3
_geom_torsion_atom_site_label_4
_geom_torsion
_geom_torsion_site_symmetry_1
_geom_torsion_site_symmetry_2
_geom_torsion_site_symmetry_3
_geom_torsion_site_symmetry_4
_geom_torsion_publ_flag
F1 C55 C33 F11 -1.4(3) . . . . ?
F1 C55 C33 C39 178.3(2) . . . . ?
F1 C55 C36 C27 -177.3(2) . . . . ?
F1 C55 C36 B49 0.4(3) . . . . ?
F2 C27 C36 B49 0.7(3) . . . . ?
F2 C27 C36 C55 178.3(2) . . . . ?
F2 C27 C38 F7 0.8(2) . . . . ?
F2 C27 C38 C39 -179.8(2) . . . . ?
F3 C34 C40 F14 0.9(3) . . . . ?
F3 C34 C40 C46 179.8(2) . . . . ?
F3 C34 C48 C29 -179.4(2) . . . . ?
F3 C34 C48 B57 -3.7(3) . . . . ?
F4 C42 C20 C37 -179.4(2) . . . . ?
F4 C42 C20 B49 2.4(3) . . . . ?
F4 C42 C43 F12 0.9(3) . . . . ?
F4 C42 C43 C58 -178.3(2) . . . . ?
F5 C31 C32 C51 177.7(2) . . . . ?
F5 C31 C32 B57 1.5(3) . . . . ?
F5 C31 C44 F13 1.5(3) . . . . ?
F5 C31 C44 C53 -177.0(2) . . . . ?
F6 C37 C20 C42 177.6(2) . . . . ?
F6 C37 C20 B49 -4.1(3) . . . . ?
F6 C37 C45 F16 1.2(3) . . . . ?
F6 C37 C45 C58 -177.6(2) . . . . ?
F7 C38 C27 C36 -179.9(2) . . . . ?
F7 C38 C39 F19 0.8(3) . . . . ?
F7 C38 C39 C33 -179.1(2) . . . . ?
F8 C29 C47 F10 -0.1(3) . . . . ?
F8 C29 C47 C46 -178.7(2) . . . . ?
F8 C29 C48 C34 178.2(2) . . . . ?
F8 C29 C48 B57 2.3(3) . . . . ?
F9 C51 C32 C31 -180.0(2) . . . . ?
F9 C51 C32 B57 -4.1(3) . . . . ?
F9 C51 C54 F15 -0.3(3) . . . . ?
F9 C51 C54 C53 -179.5(2) . . . . ?
F10 C47 C29 C48 179.1(2) . . . . ?
F10 C47 C46 F18 0.9(3) . . . . ?
F10 C47 C46 C40 -178.6(3) . . . . ?
F11 C33 C39 F19 -1.1(3) . . . . ?
F11 C33 C39 C38 178.8(2) . . . . ?
F11 C33 C55 C36 179.6(2) . . . . ?
F12 C43 C42 C20 -178.4(2) . . . . ?
F12 C43 C58 F22 -0.5(3) . . . . ?
F12 C43 C58 C45 178.5(3) . . . . ?
F13 C44 C31 C32 179.4(2) . . . . ?
F13 C44 C53 F28 0.1(3) . . . . ?
F13 C44 C53 C54 -178.9(3) . . . . ?
F14 C40 C34 C48 -179.4(2) . . . . ?
F14 C40 C46 F18 -0.7(3) . . . . ?
F14 C40 C46 C47 178.9(3) . . . . ?
F15 C54 C51 C32 -179.3(2) . . . . ?
F15 C54 C53 F28 1.1(3) . . . . ?
F15 C54 C53 C44 -180.0(3) . . . . ?
F16 C45 C37 C20 -179.0(2) . . . . ?
F16 C45 C58 F22 0.4(3) . . . . ?
F16 C45 C58 C43 -178.7(2) . . . . ?
F18 C46 C40 C34 -179.5(3) . . . . ?
F18 C46 C47 C29 179.5(3) . . . . ?
F19 C39 C33 C55 179.2(2) . . . . ?
F19 C39 C38 C27 -178.6(2) . . . . ?
C20 C37 C45 C58 2.3(3) . . . . ?
C20 C42 C43 C58 2.3(3) . . . . ?
C20 B49 C25 C23 158.74(19) . . . . ?
C20 B49 C36 C27 -128.4(2) . . . . ?
C20 B49 C36 C55 54.1(2) . . . . ?
F22 C58 C43 C42 178.7(2) . . . . ?
F22 C58 C45 C37 179.1(2) . . . . ?
C23 C25 B49 C26 44.5(2) . . . . ?
C23 C25 B49 C36 -74.1(2) . . . . ?
C23 C30 C35 C56 -178.0(2) . . . . ?
C23 C30 C41 C52 178.2(2) . . . . ?
C23 B57 C32 C31 -57.4(3) . . . . ?
C23 B57 C32 C51 126.9(2) . . . . ?
C23 B57 C48 C29 -156.7(2) . . . . ?
C23 B57 C48 C34 28.0(3) . . . . ?
C24 B57 C32 C31 -173.0(2) . . . . ?
C24 B57 C32 C51 11.4(3) . . . . ?
C24 B57 C48 C29 -44.2(2) . . . . ?
C24 B57 C48 C34 140.5(2) . . . . ?
C25 B49 C36 C27 103.6(2) . . . . ?
C25 B49 C36 C55 -73.9(2) . . . . ?
C26 B49 C36 C27 -12.8(3) . . . . ?
C26 B49 C36 C55 169.7(2) . . . . ?
C27 C36 C55 C33 1.7(3) . . . . ?
C27 C38 C39 C33 1.4(3) . . . . ?
F28 C53 C44 C31 178.6(3) . . . . ?
F28 C53 C54 C51 -179.7(3) . . . . ?
C29 C47 C46 C40 -0.0(3) . . . . ?
C29 C48 C34 C40 1.0(3) . . . . ?
C29 C48 B57 C32 73.5(2) . . . . ?
C30 C35 C56 C59 -0.8(3) . . . . ?
C30 C41 C52 C59 0.6(3) . . . . ?
C31 C32 C51 C54 -1.0(3) . . . . ?
C31 C32 B57 C48 71.6(2) . . . . ?
C31 C44 C53 C54 -0.4(3) . . . . ?
C32 C51 C54 C53 1.5(3) . . . . ?
C32 B57 C48 C34 -101.8(2) . . . . ?
C33 C55 C36 B49 179.5(3) . . . . ?
C34 C40 C46 C47 0.0(3) . . . . ?
C35 C56 C59 C52 0.2(3) . . . . ?
C37 C45 C58 C43 0.1(3) . . . . ?
C41 C52 C59 C56 -0.1(3) . . . . ?
C42 C43 C58 C45 -2.2(3) . . . . ?
C44 C53 C54 C51 -0.7(3) . . . . ?
